data_7108584
loop_
_publ_author_name
'Yongqian Xu'
'Qin Liu'
'Xiaopeng Li'
'Chrys Wesdemiotis'
'Yi Pang'

_publ_section_title
;
 A zwitterionic squaraine dye with a large Stokes shift for in vivo and
 site-selective protein sensing
;
_journal_name_full Chem.Commun.
_journal_page_first 11313
_journal_paper_doi 10.1039/c2cc36285f
_journal_volume 48
_journal_year 2012
_chemical_formula_moiety 'C36 H32 N4 O3 S3'
_chemical_formula_sum 'C36 H32 N4 O3 S3'
_chemical_formula_weight 664.84
_chemical_name_systematic
;
?
;
_space_group_IT_number 2
_symmetry_cell_setting triclinic
_symmetry_space_group_name_Hall '-P 1'
_symmetry_space_group_name_H-M 'P -1'
_atom_sites_solution_hydrogens geom
_atom_sites_solution_primary direct
_atom_sites_solution_secondary difmap
_audit_creation_method SHELXL-97
_cell_angle_alpha 66.612(4)
_cell_angle_beta 74.734(4)
_cell_angle_gamma 81.644(4)
_cell_formula_units_Z 2
_cell_length_a 9.237(2)
_cell_length_b 14.840(3)
_cell_length_c 15.433(4)
_cell_measurement_reflns_used 2295
_cell_measurement_temperature 100(2)
_cell_measurement_theta_max 28.26
_cell_measurement_theta_min 2.29
_cell_volume 1871.2(7)
_computing_cell_refinement 'Bruker SAINT'
_computing_data_collection 'Bruker SMART'
_computing_data_reduction 'Bruker SAINT'
_computing_molecular_graphics 'Bruker SHELXTL'
_computing_publication_material 'Bruker SHELXTL'
_computing_structure_refinement 'SHELXL-97 (Sheldrick, 2008)'
_computing_structure_solution 'SHELXS-97 (Sheldrick, 2008)'
_diffrn_ambient_temperature 100(2)
_diffrn_measured_fraction_theta_full 0.912
_diffrn_measured_fraction_theta_max 0.912
_diffrn_measurement_device_type 'CCD area detector'
_diffrn_measurement_method 'phi and omega scans'
_diffrn_radiation_monochromator graphite
_diffrn_radiation_source 'fine-focus sealed tube'
_diffrn_radiation_type MoK\a
_diffrn_radiation_wavelength 0.71073
_diffrn_reflns_av_R_equivalents 0.0527
_diffrn_reflns_av_sigmaI/netI 0.1037
_diffrn_reflns_limit_h_max 11
_diffrn_reflns_limit_h_min -11
_diffrn_reflns_limit_k_max 19
_diffrn_reflns_limit_k_min -19
_diffrn_reflns_limit_l_max 20
_diffrn_reflns_limit_l_min -20
_diffrn_reflns_number 16467
_diffrn_reflns_theta_full 28.37
_diffrn_reflns_theta_max 28.37
_diffrn_reflns_theta_min 1.48
_exptl_absorpt_coefficient_mu 0.236
_exptl_absorpt_correction_T_max 0.9913
_exptl_absorpt_correction_T_min 0.8250
_exptl_absorpt_correction_type multi-scan
_exptl_absorpt_process_details SADABS
_exptl_crystal_colour blue
_exptl_crystal_density_diffrn 1.180
_exptl_crystal_density_method 'not measured'
_exptl_crystal_description plate
_exptl_crystal_F_000 696
_exptl_crystal_size_max 0.08
_exptl_crystal_size_mid 0.08
_exptl_crystal_size_min 0.04
_refine_diff_density_max 0.594
_refine_diff_density_min -0.324
_refine_diff_density_rms 0.085
_refine_ls_extinction_method none
_refine_ls_goodness_of_fit_ref 1.035
_refine_ls_hydrogen_treatment constr
_refine_ls_matrix_type full
_refine_ls_number_parameters 419
_refine_ls_number_reflns 8551
_refine_ls_number_restraints 0
_refine_ls_restrained_S_all 1.035
_refine_ls_R_factor_all 0.1233
_refine_ls_R_factor_gt 0.0837
_refine_ls_shift/su_max 0.001
_refine_ls_shift/su_mean 0.000
_refine_ls_structure_factor_coef Fsqd
_refine_ls_weighting_details 'calc w=1/[\s^2^(Fo^2^)+(0.0707P)^2^+1.4104P] where P=(Fo^2^+2Fc^2^)/3'
_refine_ls_weighting_scheme calc
_refine_ls_wR_factor_gt 0.1790
_refine_ls_wR_factor_ref 0.1967
_reflns_number_gt 5364
_reflns_number_total 8551
_reflns_threshold_expression >2sigma(I)
_cod_data_source_file c2cc36285f.txt
_cod_data_source_block bw
_cod_depositor_comments
;
The following automatic conversions were performed:

'_refine_ls_hydrogen_treatment' value 'Constr' changed to 'constr'
according to the built-in table from CIF Core dictionary named
'cif_core.dic' version 2.4.1 from 2010-06-29.

Automatic conversion script
Id: cif_fix_values 1715 2011-07-08 13:25:40Z adriana 
;
_cod_original_sg_symbol_H-M 'P-1 '
_cod_database_code 7108584

loop_
_symmetry_equiv_pos_as_xyz
'x, y, z'
'-x, -y, -z'

loop_
_atom_site_label
_atom_site_type_symbol
_atom_site_fract_x
_atom_site_fract_y
_atom_site_fract_z
_atom_site_U_iso_or_equiv
_atom_site_adp_type
_atom_site_occupancy
_atom_site_symmetry_multiplicity
_atom_site_calc_flag
_atom_site_refinement_flags
S1 S 0.03757(11) 0.23007(7) 0.36163(7) 0.0242(2) Uani 1 1 d .
S2 S 0.21875(11) 0.41144(7) 0.46322(7) 0.0248(2) Uani 1 1 d .
S3 S -0.21083(11) 0.56471(8) 0.03501(7) 0.0268(2) Uani 1 1 d .
O3 O -0.0617(3) 0.6360(2) 0.1462(2) 0.0302(6) Uani 1 1 d .
O1 O -0.1205(3) 0.2185(2) 0.3750(2) 0.0294(6) Uani 1 1 d .
N1 N 0.1962(3) 0.5918(2) 0.4471(2) 0.0238(7) Uani 1 1 d .
O2 O 0.1360(3) 0.2089(2) 0.28100(19) 0.0301(6) Uani 1 1 d .
N3 N 0.0676(4) 0.3347(2) 0.3611(2) 0.0253(7) Uani 1 1 d .
N2 N -0.2048(4) 0.3861(3) 0.0500(3) 0.0324(8) Uani 1 1 d .
C11 C -0.0433(4) 0.4515(3) 0.2138(3) 0.0242(8) Uani 1 1 d .
C14 C 0.0274(4) 0.4179(3) 0.2964(3) 0.0217(8) Uani 1 1 d .
C26 C 0.2385(4) 0.1476(3) 0.4850(3) 0.0258(8) Uani 1 1 d .
C17 C 0.1584(4) 0.6978(3) 0.4154(3) 0.0271(9) Uani 1 1 d .
H17A H 0.1503 0.7191 0.4697 0.032 Uiso 1 1 calc R
H17B H 0.0591 0.7108 0.3984 0.032 Uiso 1 1 calc R
C25 C 0.0908(4) 0.1498(3) 0.4705(3) 0.0236(8) Uani 1 1 d .
C20 C 0.3193(4) 0.5820(3) 0.5777(3) 0.0311(9) Uani 1 1 d .
H20 H 0.3088 0.6506 0.5642 0.037 Uiso 1 1 calc R
N4 N 0.4331(4) 0.0176(3) 0.6892(3) 0.0351(9) Uani 1 1 d .
C16 C 0.1601(4) 0.5338(3) 0.4066(3) 0.0257(8) Uani 1 1 d .
C9 C -0.1645(4) 0.4418(3) 0.0921(3) 0.0258(8) Uani 1 1 d .
C15 C 0.0882(4) 0.5702(3) 0.3297(3) 0.0250(8) Uani 1 1 d .
H15 H 0.0698 0.6394 0.3038 0.030 Uiso 1 1 calc R
C19 C 0.2702(4) 0.5424(3) 0.5223(3) 0.0244(8) Uani 1 1 d .
C13 C 0.0397(4) 0.5171(3) 0.2860(3) 0.0238(8) Uani 1 1 d .
C34 C -0.0166(4) 0.0894(3) 0.5396(3) 0.0255(8) Uani 1 1 d .
H34 H -0.1137 0.0924 0.5282 0.031 Uiso 1 1 calc R
C31 C 0.2662(5) 0.0832(3) 0.5772(3) 0.0291(9) Uani 1 1 d .
C1 C -0.2875(4) 0.5391(3) -0.0443(3) 0.0250(8) Uani 1 1 d .
C12 C -0.0293(4) 0.5536(3) 0.2025(3) 0.0260(8) Uani 1 1 d .
C10 C -0.0976(4) 0.4006(3) 0.1718(3) 0.0276(9) Uani 1 1 d .
H10 H -0.0887 0.3309 0.1998 0.033 Uiso 1 1 calc R
C27 C 0.3573(5) 0.2029(3) 0.4120(3) 0.0298(9) Uani 1 1 d .
H27 H 0.3400 0.2464 0.3507 0.036 Uiso 1 1 calc R
C24 C 0.2887(4) 0.4416(3) 0.5425(3) 0.0239(8) Uani 1 1 d .
C5 C -0.3320(5) 0.4015(3) -0.0786(3) 0.0335(10) Uani 1 1 d .
H5 H -0.3254 0.3329 -0.0650 0.040 Uiso 1 1 calc R
C22 C 0.4003(5) 0.4184(3) 0.6722(3) 0.0336(10) Uani 1 1 d .
H22 H 0.4460 0.3767 0.7236 0.040 Uiso 1 1 calc R
C29 C 0.5245(5) 0.1323(3) 0.5216(3) 0.0359(10) Uani 1 1 d .
H29 H 0.6223 0.1277 0.5325 0.043 Uiso 1 1 calc R
C33 C 0.0163(5) 0.0222(3) 0.6283(3) 0.0291(9) Uani 1 1 d .
H33 H -0.0574 -0.0211 0.6755 0.035 Uiso 1 1 calc R
C23 C 0.3519(4) 0.3785(3) 0.6181(3) 0.0288(9) Uani 1 1 d .
H23 H 0.3617 0.3098 0.6325 0.035 Uiso 1 1 calc R
C30 C 0.4136(5) 0.0794(3) 0.5950(3) 0.0298(9) Uani 1 1 d .
C28 C 0.4975(5) 0.1928(3) 0.4310(3) 0.0347(10) Uani 1 1 d .
H28 H 0.5777 0.2278 0.3813 0.042 Uiso 1 1 calc R
C3 C -0.4073(5) 0.5669(3) -0.1720(3) 0.0340(10) Uani 1 1 d .
H3 H -0.4532 0.6102 -0.2228 0.041 Uiso 1 1 calc R
C4 C -0.3966(5) 0.4671(3) -0.1524(3) 0.0340(10) Uani 1 1 d .
H4 H -0.4344 0.4432 -0.1904 0.041 Uiso 1 1 calc R
C8 C -0.1672(6) 0.2800(4) 0.0768(4) 0.0464(13) Uani 1 1 d .
H8A H -0.1494 0.2632 0.0188 0.056 Uiso 1 1 calc R
H8B H -0.0735 0.2636 0.1008 0.056 Uiso 1 1 calc R
C6 C -0.2766(4) 0.4397(3) -0.0247(3) 0.0268(9) Uani 1 1 d .
C21 C 0.3832(4) 0.5184(3) 0.6523(3) 0.0327(10) Uani 1 1 d .
H21 H 0.4164 0.5437 0.6911 0.039 Uiso 1 1 calc R
C32 C 0.1537(5) 0.0202(3) 0.6453(3) 0.0328(10) Uani 1 1 d .
H32 H 0.1748 -0.0251 0.7050 0.039 Uiso 1 1 calc R
C18 C 0.2731(5) 0.7576(3) 0.3291(3) 0.0383(11) Uani 1 1 d .
H18A H 0.3691 0.7507 0.3475 0.057 Uiso 1 1 calc R
H18B H 0.2384 0.8270 0.3075 0.057 Uiso 1 1 calc R
H18C H 0.2863 0.7341 0.2764 0.057 Uiso 1 1 calc R
C35 C 0.3621(6) 0.0574(4) 0.7640(3) 0.0458(12) Uani 1 1 d .
H35A H 0.4224 0.1097 0.7579 0.069 Uiso 1 1 calc R
H35B H 0.3554 0.0050 0.8282 0.069 Uiso 1 1 calc R
H35C H 0.2610 0.0844 0.7559 0.069 Uiso 1 1 calc R
C2 C -0.3521(5) 0.6047(3) -0.1188(3) 0.0338(10) Uani 1 1 d .
H2 H -0.3583 0.6734 -0.1328 0.041 Uiso 1 1 calc R
C36 C 0.5885(6) -0.0190(4) 0.6959(4) 0.0478(13) Uani 1 1 d .
H36A H 0.6329 -0.0462 0.6458 0.072 Uiso 1 1 calc R
H36B H 0.5881 -0.0705 0.7599 0.072 Uiso 1 1 calc R
H36C H 0.6477 0.0352 0.6863 0.072 Uiso 1 1 calc R
C7 C -0.2869(7) 0.2226(4) 0.1511(4) 0.0653(16) Uani 1 1 d .
H7A H -0.2978 0.2343 0.2108 0.098 Uiso 1 1 calc R
H7B H -0.2628 0.1526 0.1637 0.098 Uiso 1 1 calc R
H7C H -0.3812 0.2419 0.1292 0.098 Uiso 1 1 calc R

loop_
_atom_site_aniso_label
_atom_site_aniso_U_11
_atom_site_aniso_U_22
_atom_site_aniso_U_33
_atom_site_aniso_U_23
_atom_site_aniso_U_13
_atom_site_aniso_U_12
S1 0.0263(5) 0.0263(5) 0.0231(5) -0.0098(4) -0.0091(4) -0.0024(4)
S2 0.0260(5) 0.0290(5) 0.0238(5) -0.0118(4) -0.0101(4) -0.0010(4)
S3 0.0284(5) 0.0326(6) 0.0218(5) -0.0089(4) -0.0104(4) -0.0038(4)
O3 0.0373(16) 0.0301(15) 0.0247(15) -0.0084(12) -0.0125(13) -0.0013(13)
O1 0.0295(15) 0.0314(15) 0.0302(15) -0.0094(13) -0.0133(12) -0.0042(12)
N1 0.0229(16) 0.0293(18) 0.0227(17) -0.0115(14) -0.0061(13) -0.0049(13)
O2 0.0395(17) 0.0320(16) 0.0228(14) -0.0127(12) -0.0091(12) -0.0027(13)
N3 0.0251(17) 0.0278(18) 0.0262(18) -0.0110(14) -0.0092(14) -0.0014(14)
N2 0.035(2) 0.036(2) 0.036(2) -0.0170(17) -0.0215(16) 0.0018(16)
C11 0.0228(19) 0.030(2) 0.0201(19) -0.0088(16) -0.0049(15) -0.0027(16)
C14 0.0192(18) 0.029(2) 0.0187(18) -0.0104(16) -0.0055(15) -0.0017(15)
C26 0.028(2) 0.024(2) 0.029(2) -0.0140(17) -0.0102(17) 0.0041(16)
C17 0.028(2) 0.030(2) 0.028(2) -0.0152(18) -0.0082(17) -0.0006(17)
C25 0.032(2) 0.0208(19) 0.0207(19) -0.0086(15) -0.0116(16) 0.0052(16)
C20 0.026(2) 0.044(3) 0.034(2) -0.024(2) -0.0049(18) -0.0054(18)
N4 0.036(2) 0.032(2) 0.040(2) -0.0096(17) -0.0233(17) 0.0044(16)
C16 0.026(2) 0.028(2) 0.024(2) -0.0106(17) -0.0017(16) -0.0060(16)
C9 0.0229(19) 0.035(2) 0.023(2) -0.0157(17) -0.0036(16) -0.0031(16)
C15 0.028(2) 0.024(2) 0.025(2) -0.0091(16) -0.0076(16) -0.0052(16)
C19 0.0210(19) 0.032(2) 0.0219(19) -0.0133(17) -0.0016(15) -0.0044(16)
C13 0.0207(19) 0.031(2) 0.0173(18) -0.0072(16) -0.0004(15) -0.0067(16)
C34 0.024(2) 0.027(2) 0.028(2) -0.0124(17) -0.0065(16) -0.0005(16)
C31 0.032(2) 0.030(2) 0.029(2) -0.0135(18) -0.0130(18) 0.0034(17)
C1 0.0199(19) 0.044(2) 0.0134(18) -0.0111(17) -0.0043(15) -0.0060(17)
C12 0.0214(19) 0.039(2) 0.0198(19) -0.0118(18) -0.0067(16) -0.0019(17)
C10 0.032(2) 0.034(2) 0.022(2) -0.0112(17) -0.0130(17) -0.0015(17)
C27 0.031(2) 0.034(2) 0.029(2) -0.0159(18) -0.0078(18) -0.0006(18)
C24 0.0193(19) 0.035(2) 0.0220(19) -0.0145(17) -0.0061(15) -0.0031(16)
C5 0.035(2) 0.044(3) 0.031(2) -0.017(2) -0.0190(19) -0.002(2)
C22 0.032(2) 0.049(3) 0.025(2) -0.018(2) -0.0122(18) 0.003(2)
C29 0.024(2) 0.045(3) 0.045(3) -0.020(2) -0.012(2) -0.0022(19)
C33 0.033(2) 0.024(2) 0.029(2) -0.0087(17) -0.0061(18) -0.0037(17)
C23 0.027(2) 0.038(2) 0.024(2) -0.0146(18) -0.0057(17) -0.0012(17)
C30 0.035(2) 0.027(2) 0.034(2) -0.0148(18) -0.0179(19) 0.0074(18)
C28 0.033(2) 0.042(3) 0.030(2) -0.015(2) -0.0046(19) -0.009(2)
C3 0.032(2) 0.046(3) 0.022(2) -0.0053(19) -0.0114(18) -0.0079(19)
C4 0.031(2) 0.058(3) 0.0164(19) -0.014(2) -0.0065(17) -0.010(2)
C8 0.061(3) 0.045(3) 0.046(3) -0.018(2) -0.032(3) 0.000(2)
C6 0.023(2) 0.040(2) 0.021(2) -0.0128(18) -0.0077(16) -0.0013(17)
C21 0.027(2) 0.055(3) 0.031(2) -0.028(2) -0.0118(18) -0.0033(19)
C32 0.042(2) 0.030(2) 0.031(2) -0.0137(19) -0.015(2) 0.0036(19)
C18 0.037(2) 0.036(2) 0.041(3) -0.014(2) -0.003(2) -0.011(2)
C35 0.061(3) 0.045(3) 0.037(3) -0.011(2) -0.025(2) -0.006(2)
C2 0.034(2) 0.041(3) 0.025(2) -0.0072(19) -0.0074(18) -0.0094(19)
C36 0.051(3) 0.041(3) 0.061(3) -0.019(3) -0.034(3) 0.009(2)
C7 0.074(4) 0.058(4) 0.059(4) -0.011(3) -0.023(3) -0.008(3)

loop_
_atom_type_symbol
_atom_type_description
_atom_type_scat_dispersion_real
_atom_type_scat_dispersion_imag
_atom_type_scat_source
C C 0.0033 0.0016 'International Tables Vol C Tables 4.2.6.8 and 6.1.1.4'
H H 0.0000 0.0000 'International Tables Vol C Tables 4.2.6.8 and 6.1.1.4'
N N 0.0061 0.0033 'International Tables Vol C Tables 4.2.6.8 and 6.1.1.4'
O O 0.0106 0.0060 'International Tables Vol C Tables 4.2.6.8 and 6.1.1.4'
S S 0.1246 0.1234 'International Tables Vol C Tables 4.2.6.8 and 6.1.1.4'

loop_
_geom_angle_atom_site_label_1
_geom_angle_atom_site_label_2
_geom_angle_atom_site_label_3
_geom_angle
O1 S1 O2 115.42(17)
O1 S1 N3 111.73(17)
O2 S1 N3 112.36(17)
O1 S1 C25 107.16(18)
O2 S1 C25 108.79(17)
N3 S1 C25 100.07(17)
C24 S2 C16 91.24(19)
C9 S3 C1 91.41(19)
C16 N1 C19 114.9(3)
C16 N1 C17 122.8(3)
C19 N1 C17 122.3(3)
C14 N3 S1 121.0(3)
C9 N2 C6 114.0(3)
C9 N2 C8 123.5(3)
C6 N2 C8 122.4(3)
C10 C11 C14 131.7(4)
C10 C11 C12 139.8(4)
C14 C11 C12 88.5(3)
N3 C14 C13 129.3(3)
N3 C14 C11 139.2(4)
C13 C14 C11 91.5(3)
C27 C26 C31 119.5(4)
C27 C26 C25 123.4(4)
C31 C26 C25 117.1(4)
N1 C17 C18 112.8(3)
C34 C25 C26 121.6(3)
C34 C25 S1 116.3(3)
C26 C25 S1 122.1(3)
C21 C20 C19 117.9(4)
C30 N4 C35 113.9(3)
C30 N4 C36 115.6(4)
C35 N4 C36 111.1(4)
N1 C16 C15 123.2(4)
N1 C16 S2 110.7(3)
C15 C16 S2 126.1(3)
N2 C9 C10 122.6(4)
N2 C9 S3 110.9(3)
C10 C9 S3 126.5(3)
C16 C15 C13 127.9(4)
C24 C19 N1 112.3(3)
C24 C19 C20 120.0(4)
N1 C19 C20 127.7(4)
C15 C13 C14 140.8(4)
C15 C13 C12 129.0(4)
C14 C13 C12 90.2(3)
C25 C34 C33 120.2(4)
C32 C31 C26 119.3(4)
C32 C31 C30 121.7(4)
C26 C31 C30 118.8(4)
C6 C1 C2 121.2(4)
C6 C1 S3 110.6(3)
C2 C1 S3 128.2(3)
O3 C12 C13 134.8(4)
O3 C12 C11 135.4(3)
C13 C12 C11 89.9(3)
C11 C10 C9 126.4(4)
C28 C27 C26 119.4(4)
C23 C24 C19 121.5(4)
C23 C24 S2 127.6(3)
C19 C24 S2 110.9(3)
C4 C5 C6 117.6(4)
C21 C22 C23 120.9(4)
C30 C29 C28 121.5(4)
C32 C33 C34 119.6(4)
C22 C23 C24 118.0(4)
C29 C30 N4 124.3(4)
C29 C30 C31 119.2(4)
N4 C30 C31 116.4(4)
C27 C28 C29 121.4(4)
C4 C3 C2 121.0(4)
C3 C4 C5 121.4(4)
C7 C8 N2 111.2(5)
C1 C6 N2 113.1(3)
C1 C6 C5 120.9(4)
N2 C6 C5 126.0(4)
C20 C21 C22 121.6(4)
C33 C32 C31 122.0(4)
C3 C2 C1 117.9(4)

loop_
_geom_bond_atom_site_label_1
_geom_bond_atom_site_label_2
_geom_bond_distance
S1 O1 1.446(3)
S1 O2 1.451(3)
S1 N3 1.613(3)
S1 C25 1.778(4)
S2 C24 1.747(4)
S2 C16 1.749(4)
S3 C9 1.727(4)
S3 C1 1.747(4)
O3 C12 1.235(5)
N1 C16 1.364(5)
N1 C19 1.396(5)
N1 C17 1.469(5)
N3 C14 1.320(5)
N2 C9 1.375(5)
N2 C6 1.387(5)
N2 C8 1.472(6)
C11 C10 1.382(5)
C11 C14 1.463(5)
C11 C12 1.476(6)
C14 C13 1.435(5)
C26 C27 1.423(6)
C26 C31 1.429(5)
C26 C25 1.433(5)
C17 C18 1.508(6)
C25 C34 1.367(5)
C20 C21 1.378(6)
C20 C19 1.400(5)
N4 C30 1.422(5)
N4 C35 1.464(6)
N4 C36 1.473(5)
C16 C15 1.395(5)
C9 C10 1.401(5)
C15 C13 1.400(5)
C19 C24 1.394(5)
C13 C12 1.462(5)
C34 C33 1.416(5)
C31 C32 1.410(6)
C31 C30 1.447(5)
C1 C6 1.378(6)
C1 C2 1.389(5)
C27 C28 1.376(6)
C24 C23 1.382(5)
C5 C4 1.382(6)
C5 C6 1.399(5)
C22 C21 1.383(6)
C22 C23 1.383(5)
C29 C30 1.365(6)
C29 C28 1.395(6)
C33 C32 1.356(6)
C3 C4 1.382(6)
C3 C2 1.386(6)
C8 C7 1.447(7)
